data_4102759
loop_
_publ_author_name
'Christina Y. Tang'
'Amber L. Thompson'
'Simon Aldridge'

_publ_contact_author 'Simon Aldridge'
_publ_contact_author_email simon.aldridge@chem.ox.ac.uk
_publ_section_title
;
 Dehydrogenation of Saturated CC and BN Bonds at Cationic N-Heterocyclic
 Carbene Stabilized M(III) Centers (M = Rh, Ir)
;
_journal_name_full 'Journal of the American Chemical Society'
_journal_page_first 10578
_journal_page_last 10591
_journal_paper_doi 10.1021/ja1043787
_journal_volume 132
_journal_year 2010
_chemical_formula_moiety 'C46 H56 Ir N6 O, C32 H12 B F24'
_chemical_formula_sum 'C78 H68 B F24 Ir N6 O'
_chemical_formula_weight 1764.42
_space_group_IT_number 13
_symmetry_cell_setting monoclinic
_symmetry_space_group_name_Hall '-P 2yac'
_symmetry_space_group_name_H-M 'P 1 2/n 1'
_atom_sites_solution_hydrogens geom
_atom_sites_solution_primary direct
_audit_creation_date 10-05-01
_audit_creation_method CRYSTALS_ver_14.06
_cell_angle_alpha 90
_cell_angle_beta 95.7575(4)
_cell_angle_gamma 90
_cell_formula_units_Z 2
_cell_length_a 12.9101(1)
_cell_length_b 14.4822(1)
_cell_length_c 20.7483(2)
_cell_measurement_reflns_used 9023
_cell_measurement_temperature 150
_cell_measurement_theta_max 27
_cell_measurement_theta_min 5
_cell_volume 3859.67(5)
_computing_cell_refinement 'DENZO/SCALEPACK (Otwinowski & Minor, 1997)'
_computing_data_collection 'COLLECT (Nonius, 2001).'
_computing_data_reduction 'DENZO/SCALEPACK (Otwinowski & Minor, 1997)'
_computing_molecular_graphics 'CAMERON (Watkin et al., 1996)'
_computing_publication_material 'CRYSTALS (Betteridge et al., 2003)'
_computing_structure_refinement 'CRYSTALS (Betteridge et al., 2003)'
_computing_structure_solution 'SIR92 (Altomare et al., 1994)'
_diffrn_ambient_temperature 150
_diffrn_measured_fraction_theta_full 0.992
_diffrn_measured_fraction_theta_max 0.990
_diffrn_measurement_device Area
_diffrn_measurement_device_type 'Nonius KappaCCD'
_diffrn_measurement_method \w
_diffrn_radiation_monochromator graphite
_diffrn_radiation_type 'Mo K\a'
_diffrn_radiation_wavelength 0.71073
_diffrn_reflns_av_R_equivalents 0.020
_diffrn_reflns_limit_h_max 16
_diffrn_reflns_limit_h_min -16
_diffrn_reflns_limit_k_max 18
_diffrn_reflns_limit_k_min -18
_diffrn_reflns_limit_l_max 26
_diffrn_reflns_limit_l_min -26
_diffrn_reflns_number 71076
_diffrn_reflns_theta_full 26.862
_diffrn_reflns_theta_max 27.410
_diffrn_reflns_theta_min 5.135
_diffrn_standards_number 0
_exptl_absorpt_coefficient_mu 1.836
_exptl_absorpt_correction_T_max 0.86
_exptl_absorpt_correction_T_min 0.80
_exptl_absorpt_correction_type multi-scan
_exptl_absorpt_process_details 'DENZO/SCALEPACK (Otwinowski & Minor, 1997)'
_exptl_crystal_colour clear_pale_orange
_exptl_crystal_density_diffrn 1.518
_exptl_crystal_density_meas ?
_exptl_crystal_density_method 'not measured'
_exptl_crystal_description block
_exptl_crystal_F_000 1768
_exptl_crystal_size_max 0.18
_exptl_crystal_size_mid 0.15
_exptl_crystal_size_min 0.08
_refine_diff_density_max 1.99
_refine_diff_density_min -0.97
_refine_ls_extinction_coef 200(20)
_refine_ls_extinction_method 'Larson (1970), Equation 22'
_refine_ls_goodness_of_fit_ref 1.0001
_refine_ls_hydrogen_treatment none
_refine_ls_matrix_type full
_refine_ls_number_parameters 560
_refine_ls_number_reflns 8700
_refine_ls_number_restraints 324
_refine_ls_R_factor_all 0.0431
_refine_ls_R_factor_gt 0.0375
_refine_ls_shift/su_max 0.0020965
_refine_ls_shift/su_mean 0.0000573
_refine_ls_structure_factor_coef Fsqd
_refine_ls_weighting_details
;
 Method, part 1, Chebychev polynomial, (Watkin, 1994, Prince, 1982) 
 [weight] = 1.0/[A~0~*T~0~(x)+A~1~*T~1~(x) ... +A~n-1~]*T~n-1~(x)] 
 where A~i~ are the Chebychev coefficients listed below and x= Fcalc/Fmax 
 Method = Robust Weighting (Prince, 1982) 
 W = [weight] * [1-(deltaF/6*sigmaF)^2^]^2^ 
 A~i~ are: 
 35.6 57.6 33.6 13.4 2.85 
;
_refine_ls_weighting_scheme calc
_refine_ls_wR_factor_all 0.0961
_refine_ls_wR_factor_gt 0.0894
_refine_ls_wR_factor_ref 0.0961
_reflns_limit_h_max 16
_reflns_limit_h_min -16
_reflns_limit_k_max 18
_reflns_limit_k_min 0
_reflns_limit_l_max 26
_reflns_limit_l_min 0
_reflns_number_gt 7894
_reflns_number_total 8701
_reflns_threshold_expression I>2.0\s(I)
_oxford_diffrn_Wilson_B_factor 2.49
_oxford_diffrn_Wilson_scale 22.89
_oxford_refine_ls_r_factor_ref 0.0431
_oxford_refine_ls_scale 0.22729(15)
_oxford_reflns_number_all 8700
_oxford_reflns_threshold_expression_ref I>-3.0\s(I)
_oxford_structure_analysis_title 091ct09
_cod_data_source_file ja1043787_si_002_05.cif
_cod_data_source_block 8b
_cod_depositor_comments
;
The following automatic conversions were performed:

'_exptl_crystal_density_meas' value 'not measured' was changed to '?'
- the value is perceived as not measured.

Automatic conversion script
Id: cif_fix_values 3008 2015-01-20 13:52:24Z robertas 
;
_cod_original_sg_symbol_H-M 'P 1 2/n 1 '
_cod_original_formula_sum 'C78 H68 B1 F24 Ir N6 O'
_cod_database_code 4102759

loop_
_symmetry_equiv_pos_as_xyz
x,y,z
-x,-y,-z
-x+1/2,y,-z+1/2
x+1/2,-y,z+1/2

loop_
_atom_site_label
_atom_site_type_symbol
_atom_site_fract_x
_atom_site_fract_y
_atom_site_fract_z
_atom_site_U_iso_or_equiv
_atom_site_occupancy
_atom_site_adp_type
_atom_site_refinement_flags_posn
_atom_site_refinement_flags_adp
_atom_site_refinement_flags_occupancy
_atom_site_disorder_assembly
_atom_site_disorder_group
Ir1 Ir 0.7500 0.843782(12) 0.2500 0.0315 1.0000 Uani S T . . .
N2 N 0.7500 0.9708(4) 0.2500 0.0622 1.0000 Uani S T . . .
N3 N 0.7500 1.0474(4) 0.2500 0.0760 1.0000 Uani S T . . .
O4 O 0.7500 0.6969(4) 0.2500 0.0617 1.0000 Uani S T . . .
C5 C 0.7140(5) 0.6385(4) 0.1963(4) 0.0766 1.0000 Uani . . . . .
C6 C 0.7378(9) 0.5390(5) 0.2143(4) 0.1155 1.0000 Uani . . . . .
C7 C 0.5896(2) 0.8442(2) 0.24258(15) 0.0328 1.0000 Uani . . . . .
N8 N 0.5253(2) 0.8035(2) 0.28234(14) 0.0384 1.0000 Uani . . . . .
C9 C 0.4216(3) 0.8223(3) 0.2618(2) 0.0494 1.0000 Uani . . . . .
C10 C 0.4205(3) 0.8741(3) 0.2091(2) 0.0488 1.0000 Uani . . . . .
N11 N 0.5234(2) 0.8874(2) 0.19731(15) 0.0384 1.0000 Uani . . . . .
C12 C 0.5547(3) 0.9456(3) 0.14629(17) 0.0383 1.0000 Uani . . . . .
C13 C 0.5487(3) 1.0411(3) 0.15387(18) 0.0425 1.0000 Uani . . . . .
C14 C 0.5834(3) 1.0963(3) 0.1054(2) 0.0494 1.0000 Uani . . . . .
C15 C 0.6218(3) 1.0583(3) 0.05064(19) 0.0470 1.0000 Uani . . . . .
C16 C 0.6223(3) 0.9635(3) 0.04419(18) 0.0458 1.0000 Uani . . . . .
C17 C 0.5893(3) 0.9048(3) 0.09117(18) 0.0411 1.0000 Uani . . . . .
C18 C 0.5929(4) 0.8019(3) 0.0827(2) 0.0563 1.0000 Uani . . . . .
C19 C 0.6610(4) 1.1196(4) -0.0006(2) 0.0625 1.0000 Uani . . . . .
C20 C 0.5087(4) 1.0846(3) 0.2126(2) 0.0585 1.0000 Uani . . . . .
C21 C 0.5584(3) 0.7528(3) 0.34078(18) 0.0431 1.0000 Uani . . . . .
C22 C 0.5989(3) 0.8010(3) 0.39503(19) 0.0496 1.0000 Uani . . . . .
C23 C 0.6101(4) 0.9051(4) 0.3950(2) 0.0631 1.0000 Uani . . . . .
C24 C 0.6288(4) 0.7502(4) 0.4507(2) 0.0670 1.0000 Uani . . . . .
C25 C 0.6181(5) 0.6566(5) 0.4534(3) 0.0776 1.0000 Uani . . . . .
C26 C 0.6516(8) 0.6024(7) 0.5149(4) 0.1195 1.0000 Uani . . . . .
C27 C 0.5737(5) 0.6114(4) 0.3988(3) 0.0802 1.0000 Uani . . . . .
C28 C 0.5419(4) 0.6581(3) 0.3412(2) 0.0582 1.0000 Uani . . . . .
C29 C 0.4916(6) 0.6090(4) 0.2822(3) 0.0836 1.0000 Uani . . . . .
F30 F 0.6143(3) 0.9737(2) 0.56186(14) 0.0773 1.0000 Uani . . . . .
C31 C 0.6709(4) 0.9408(3) 0.61447(19) 0.0483 1.0000 Uani . . . . .
F32 F 0.7692(3) 0.9364(2) 0.60003(18) 0.0830 1.0000 Uani . . . . .
F33 F 0.6712(3) 1.00696(19) 0.65874(14) 0.0742 1.0000 Uani . . . . .
C34 C 0.6316(3) 0.8510(2) 0.63713(16) 0.0383 1.0000 Uani . . . . .
C35 C 0.6987(3) 0.7972(2) 0.67833(15) 0.0346 1.0000 Uani . . . . .
C36 C 0.6675(3) 0.7135(2) 0.70446(15) 0.0335 1.0000 Uani . . . . .
C37 C 0.5651(3) 0.6866(3) 0.68524(19) 0.0424 1.0000 Uani . . . . .
C38 C 0.4973(3) 0.7406(3) 0.6446(2) 0.0486 1.0000 Uani . . . . .
C39 C 0.5300(3) 0.8234(3) 0.62012(19) 0.0463 1.0000 Uani . . . . .
C40 C 0.3888(2) 0.7073(3) 0.6273(3) 0.1032 1.0000 Uani D . . . .
B44 B 0.7500 0.6495(4) 0.7500 0.0315 1.0000 Uani S T . . .
C45 C 0.6919(3) 0.5864(2) 0.80162(15) 0.0322 1.0000 Uani . . . . .
C46 C 0.6036(3) 0.6173(3) 0.82983(18) 0.0397 1.0000 Uani . . . . .
C47 C 0.5576(3) 0.5660(3) 0.87608(19) 0.0450 1.0000 Uani . . . . .
C48 C 0.5980(3) 0.4806(3) 0.89659(18) 0.0441 1.0000 Uani . . . . .
C49 C 0.6860(3) 0.4500(3) 0.87048(16) 0.0393 1.0000 Uani . . . . .
C50 C 0.7315(3) 0.5013(2) 0.82445(15) 0.0341 1.0000 Uani . . . . .
C51 C 0.7325(3) 0.35917(17) 0.89131(16) 0.0624 1.0000 Uani D . . . .
C55 C 0.4655(4) 0.6033(4) 0.9059(3) 0.0619 1.0000 Uani . . . . .
F56 F 0.4034(3) 0.6543(2) 0.86493(19) 0.0792 1.0000 Uani . . . . .
F57 F 0.4077(3) 0.5384(3) 0.9293(2) 0.0929 1.0000 Uani . . . . .
F58 F 0.4937(4) 0.6595(3) 0.9558(2) 0.1116 1.0000 Uani . . . . .
F410 F 0.3264(4) 0.7644(4) 0.5940(4) 0.1132 0.582(7) Uani D . P 1 1
F420 F 0.3426(5) 0.6881(7) 0.6806(3) 0.1233 0.582(7) Uani D . P 1 1
F430 F 0.3848(5) 0.6301(5) 0.5935(5) 0.1203 0.582(7) Uani D . P 1 1
F411 F 0.3210(5) 0.7717(5) 0.6397(6) 0.1105 0.418(7) Uani D . P 1 2
F421 F 0.3597(6) 0.6328(6) 0.6561(5) 0.1028 0.418(7) Uani D . P 1 2
F431 F 0.3708(7) 0.6905(9) 0.5647(4) 0.1266 0.418(7) Uani D . P 1 2
F520 F 0.7750(8) 0.3158(5) 0.8447(4) 0.0680 0.437(12) Uani D . P 2 1
F530 F 0.6572(6) 0.3033(4) 0.9078(6) 0.0749 0.437(12) Uani D . P 2 1
F540 F 0.8030(8) 0.3590(6) 0.9406(4) 0.0897 0.437(12) Uani D . P 2 1
F521 F 0.7318(7) 0.2982(5) 0.8445(3) 0.0839 0.563(12) Uani D . P 2 2
F531 F 0.6894(6) 0.3176(5) 0.9382(4) 0.0933 0.563(12) Uani D . P 2 2
F541 F 0.8326(4) 0.3699(4) 0.9134(4) 0.0774 0.563(12) Uani D . P 2 2
H51 H 0.7527 0.6561 0.1587 0.0947 1.0000 Uiso R . . . .
H52 H 0.6374 0.6493 0.1862 0.0945 1.0000 Uiso R . . . .
H61 H 0.8001 0.5177 0.1939 0.1500 1.0000 Uiso R . . . .
H62 H 0.6771 0.4979 0.1996 0.1495 1.0000 Uiso R . . . .
H91 H 0.3642 0.8020 0.2820 0.0585 1.0000 Uiso R . . . .
H101 H 0.3637 0.8978 0.1840 0.0588 1.0000 Uiso R . . . .
H141 H 0.5802 1.1605 0.1097 0.0593 1.0000 Uiso R . . . .
H161 H 0.6450 0.9377 0.0069 0.0542 1.0000 Uiso R . . . .
H181 H 0.5885 0.7866 0.0368 0.0864 1.0000 Uiso R . . . .
H182 H 0.6583 0.7772 0.1040 0.0863 1.0000 Uiso R . . . .
H183 H 0.5352 0.7728 0.1014 0.0861 1.0000 Uiso R . . . .
H191 H 0.6342 1.0963 -0.0422 0.0961 1.0000 Uiso R . . . .
H192 H 0.7362 1.1187 0.0027 0.0961 1.0000 Uiso R . . . .
H193 H 0.6355 1.1807 0.0050 0.0965 1.0000 Uiso R . . . .
H201 H 0.5369 1.1449 0.2167 0.0882 1.0000 Uiso R . . . .
H202 H 0.5316 1.0495 0.2509 0.0882 1.0000 Uiso R . . . .
H203 H 0.4346 1.0880 0.2081 0.0885 1.0000 Uiso R . . . .
H231 H 0.6130 0.9270 0.4393 0.0951 1.0000 Uiso R . . . .
H232 H 0.6740 0.9246 0.3777 0.0954 1.0000 Uiso R . . . .
H233 H 0.5498 0.9336 0.3702 0.0951 1.0000 Uiso R . . . .
H241 H 0.6561 0.7812 0.4878 0.0822 1.0000 Uiso R . . . .
H261 H 0.6522 0.5372 0.5056 0.1748 1.0000 Uiso R . . . .
H262 H 0.7200 0.6225 0.5311 0.1752 1.0000 Uiso R . . . .
H263 H 0.6038 0.6153 0.5462 0.1754 1.0000 Uiso R . . . .
H271 H 0.5645 0.5487 0.4003 0.0948 1.0000 Uiso R . . . .
H291 H 0.4928 0.5432 0.2903 0.1231 1.0000 Uiso R . . . .
H292 H 0.5327 0.6210 0.2466 0.1228 1.0000 Uiso R . . . .
H293 H 0.4199 0.6301 0.2721 0.1231 1.0000 Uiso R . . . .
H351 H 0.7674 0.8187 0.6890 0.0417 1.0000 Uiso R . . . .
H371 H 0.5409 0.6315 0.7001 0.0508 1.0000 Uiso R . . . .
H391 H 0.4854 0.8579 0.5932 0.0557 1.0000 Uiso R . . . .
H461 H 0.5739 0.6751 0.8172 0.0482 1.0000 Uiso R . . . .
H481 H 0.5665 0.4444 0.9274 0.0523 1.0000 Uiso R . . . .
H501 H 0.7922 0.4783 0.8073 0.0412 1.0000 Uiso R . . . .

loop_
_atom_site_aniso_label
_atom_site_aniso_U_11
_atom_site_aniso_U_22
_atom_site_aniso_U_33
_atom_site_aniso_U_23
_atom_site_aniso_U_13
_atom_site_aniso_U_12
Ir1 0.02957(10) 0.03342(10) 0.03141(10) 0.0000 0.00210(6) 0.0000
N2 0.044(3) 0.065(4) 0.074(4) 0.0000 -0.013(2) 0.0000
N3 0.053(3) 0.031(3) 0.135(6) 0.0000 -0.033(3) 0.0000
O4 0.058(3) 0.060(3) 0.067(3) 0.0000 0.008(2) 0.0000
C5 0.067(3) 0.062(3) 0.103(5) -0.009(3) 0.021(3) -0.003(2)
C6 0.160(8) 0.067(4) 0.117(6) -0.006(4) 0.004(6) 0.000(5)
C7 0.0318(14) 0.0346(15) 0.0317(14) -0.0020(13) 0.0016(11) -0.0018(13)
N8 0.0314(13) 0.0463(16) 0.0376(14) 0.0014(13) 0.0038(11) -0.0026(12)
C9 0.0303(16) 0.068(3) 0.050(2) 0.0022(18) 0.0030(15) -0.0030(16)
C10 0.0318(17) 0.065(2) 0.048(2) 0.0050(18) -0.0020(15) 0.0026(16)
N11 0.0321(14) 0.0445(16) 0.0382(15) 0.0016(12) 0.0010(11) 0.0022(12)
C12 0.0349(16) 0.0446(19) 0.0345(16) 0.0021(14) -0.0010(13) 0.0017(14)
C13 0.0443(18) 0.0430(19) 0.0391(17) -0.0010(15) -0.0009(14) 0.0100(15)
C14 0.058(2) 0.0395(19) 0.049(2) 0.0025(16) -0.0049(18) 0.0048(17)
C15 0.049(2) 0.052(2) 0.0387(18) 0.0075(16) -0.0043(15) -0.0030(17)
C16 0.050(2) 0.054(2) 0.0335(16) -0.0035(16) 0.0015(14) -0.0015(17)
C17 0.0414(18) 0.0441(19) 0.0370(17) -0.0017(14) -0.0004(14) -0.0006(15)
C18 0.074(3) 0.047(2) 0.049(2) -0.0095(18) 0.008(2) -0.003(2)
C19 0.071(3) 0.065(3) 0.049(2) 0.020(2) -0.002(2) -0.012(2)
C20 0.064(3) 0.055(2) 0.057(3) -0.008(2) 0.007(2) 0.020(2)
C21 0.0382(18) 0.054(2) 0.0380(18) 0.0068(16) 0.0084(14) 0.0008(15)
C22 0.044(2) 0.070(3) 0.0364(18) -0.0011(18) 0.0081(15) 0.0069(19)
C23 0.072(3) 0.070(3) 0.046(2) -0.016(2) 0.003(2) 0.007(2)
C24 0.064(3) 0.102(4) 0.035(2) 0.005(2) 0.0074(19) 0.017(3)
C25 0.083(4) 0.102(5) 0.049(3) 0.027(3) 0.016(2) 0.013(3)
C26 0.156(8) 0.134(7) 0.070(4) 0.053(5) 0.022(4) 0.043(6)
C27 0.101(4) 0.063(3) 0.081(4) 0.028(3) 0.027(3) 0.001(3)
C28 0.062(3) 0.054(2) 0.059(3) 0.011(2) 0.012(2) -0.008(2)
C29 0.112(5) 0.050(3) 0.087(4) -0.002(3) 0.003(4) -0.026(3)
F30 0.106(2) 0.0651(17) 0.0571(16) 0.0276(14) -0.0111(15) 0.0033(17)
C31 0.062(2) 0.048(2) 0.0362(18) 0.0074(15) 0.0097(16) 0.0082(18)
F32 0.077(2) 0.0739(19) 0.106(3) 0.0430(18) 0.0488(19) 0.0131(16)
F33 0.121(3) 0.0443(14) 0.0602(16) -0.0038(12) 0.0216(16) -0.0164(15)
C34 0.0500(19) 0.0374(17) 0.0277(14) 0.0000(13) 0.0058(13) 0.0061(15)
C35 0.0385(16) 0.0367(17) 0.0286(14) 0.0008(12) 0.0038(12) 0.0023(13)
C36 0.0365(16) 0.0332(15) 0.0309(15) -0.0036(12) 0.0030(12) 0.0018(12)
C37 0.0421(18) 0.0376(17) 0.0459(19) -0.0003(15) -0.0026(15) -0.0010(14)
C38 0.044(2) 0.046(2) 0.053(2) -0.0016(17) -0.0099(17) 0.0007(16)
C39 0.051(2) 0.046(2) 0.0402(18) 0.0026(15) -0.0053(15) 0.0104(16)
C40 0.059(2) 0.085(3) 0.153(4) 0.029(3) -0.051(3) -0.016(2)
B44 0.032(2) 0.032(2) 0.030(2) 0.0000 0.0039(18) 0.0000
C45 0.0357(15) 0.0323(15) 0.0285(14) -0.0022(12) 0.0036(12) -0.0036(12)
C46 0.0429(18) 0.0373(17) 0.0402(18) -0.0025(14) 0.0113(14) 0.0011(14)
C47 0.049(2) 0.0455(19) 0.0426(19) -0.0054(15) 0.0157(16) -0.0035(16)
C48 0.053(2) 0.046(2) 0.0358(17) -0.0008(15) 0.0149(15) -0.0056(16)
C49 0.0470(19) 0.0389(18) 0.0322(16) 0.0017(13) 0.0043(14) -0.0043(14)
C50 0.0346(15) 0.0377(16) 0.0302(15) -0.0002(12) 0.0047(12) -0.0016(12)
C51 0.076(2) 0.0489(18) 0.064(2) 0.0208(15) 0.0151(17) 0.0063(17)
C55 0.064(3) 0.064(3) 0.062(3) -0.004(2) 0.029(2) 0.002(2)
F56 0.0613(17) 0.087(2) 0.094(2) 0.0104(18) 0.0333(17) 0.0214(16)
F57 0.079(2) 0.090(2) 0.121(3) 0.021(2) 0.064(2) 0.0065(18)
F58 0.099(3) 0.141(4) 0.100(3) -0.070(3) 0.036(2) 0.007(2)
F410 0.062(3) 0.091(4) 0.170(6) 0.052(4) -0.067(4) -0.007(3)
F420 0.062(3) 0.129(5) 0.171(6) 0.033(5) -0.026(3) -0.034(4)
F430 0.081(4) 0.082(4) 0.182(6) -0.003(4) -0.061(4) -0.025(3)
F411 0.052(4) 0.101(5) 0.168(6) 0.015(5) -0.041(5) -0.008(3)
F421 0.054(4) 0.074(4) 0.168(6) 0.043(4) -0.049(4) -0.027(3)
F431 0.086(5) 0.127(6) 0.153(5) 0.006(5) -0.058(5) -0.025(5)
F520 0.088(4) 0.040(3) 0.082(4) 0.020(3) 0.042(3) 0.015(3)
F530 0.080(4) 0.058(3) 0.088(5) 0.035(3) 0.017(4) 0.001(3)
F540 0.116(5) 0.070(4) 0.076(4) 0.021(4) -0.026(4) 0.015(4)
F521 0.106(4) 0.047(3) 0.095(4) -0.009(3) -0.012(3) 0.008(3)
F531 0.106(4) 0.090(4) 0.090(4) 0.059(3) 0.040(3) 0.026(3)
F541 0.072(3) 0.066(3) 0.091(4) 0.040(3) -0.008(3) 0.009(2)

loop_
_atom_type_symbol
_atom_type_scat_dispersion_real
_atom_type_scat_dispersion_imag
_atom_type_scat_Cromer_Mann_a1
_atom_type_scat_Cromer_Mann_b1
_atom_type_scat_Cromer_Mann_a2
_atom_type_scat_Cromer_Mann_b2
_atom_type_scat_Cromer_Mann_a3
_atom_type_scat_Cromer_Mann_b3
_atom_type_scat_Cromer_Mann_a4
_atom_type_scat_Cromer_Mann_b4
_atom_type_scat_Cromer_Mann_c
_atom_type_scat_source
C 0.0033 0.0016 2.3100 20.8439 1.0200 10.2075 1.5886 0.5687 0.8650 51.6512 0.2156 'International Tables Vol C 4.2.6.8 and 6.1.1.4'
H 0.0000 0.0000 0.4930 10.5109 0.3229 26.1257 0.1402 3.1424 0.0408 57.7998 0.0030 'International Tables Vol C 4.2.6.8 and 6.1.1.4'
Ir -1.4442 7.9887 27.3049 1.5928 16.7296 8.8655 15.6115 0.4179 5.8338 45.0011 11.4722 'International Tables Vol C 4.2.6.8 and 6.1.1.4'
N 0.0061 0.0033 12.2126 0.0057 3.1322 9.8933 2.0125 28.9975 1.1663 0.5826 -11.5290 'International Tables Vol C 4.2.6.8 and 6.1.1.4'
F 0.0171 0.0103 3.5392 10.2825 2.6412 4.2944 1.5170 0.2615 1.0243 26.1476 0.2776 'International Tables Vol C 4.2.6.8 and 6.1.1.4'
B 0.0013 0.0007 2.0545 23.2185 1.3326 1.0210 1.0979 60.3498 0.7068 0.1403 -0.1932 'International Tables Vol C 4.2.6.8 and 6.1.1.4'
O 0.0106 0.0060 3.0485 13.2771 2.2868 5.7011 1.5463 0.3239 0.8670 32.9089 0.2508 'International Tables Vol C 4.2.6.8 and 6.1.1.4'

loop_
_geom_angle_atom_site_label_1
_geom_angle_site_symmetry_1
_geom_angle_atom_site_label_2
_geom_angle_atom_site_label_3
_geom_angle_site_symmetry_3
_geom_angle
_geom_angle_publ_flag
C7 3_655 Ir1 N2 . 89.85(9) yes
C7 3_655 Ir1 O4 . 90.15(9) yes
N2 . Ir1 O4 . 179.995 yes
C7 3_655 Ir1 C7 . 179.70(18) yes
N2 . Ir1 C7 . 89.85(9) yes
O4 . Ir1 C7 . 90.15(9) yes
Ir1 . N2 N3 . 179.990 yes
Ir1 . O4 C5 3_655 126.0(3) yes
Ir1 . O4 C5 . 126.0(3) yes
C5 3_655 O4 C5 . 108.0(6) yes
O4 . C5 C6 . 109.0(6) yes
O4 . C5 H51 . 107.8 no
C6 . C5 H51 . 109.3 no
O4 . C5 H52 . 107.8 no
C6 . C5 H52 . 111.9 no
H51 . C5 H52 . 110.9 no
C5 . C6 C6 3_655 105.4(4) yes
C5 . C6 H61 . 110.0 no
C6 3_655 C6 H61 . 109.0 no
C5 . C6 H62 . 110.8 no
C6 3_655 C6 H62 . 112.6 no
H61 . C6 H62 . 109.0 no
Ir1 . C7 N8 . 128.5(2) yes
Ir1 . C7 N11 . 127.7(2) yes
N8 . C7 N11 . 103.8(3) yes
C7 . N8 C9 . 110.9(3) yes
C7 . N8 C21 . 125.5(3) yes
C9 . N8 C21 . 123.4(3) yes
N8 . C9 C10 . 107.1(3) yes
N8 . C9 H91 . 125.8 no
C10 . C9 H91 . 127.2 no
C9 . C10 N11 . 107.0(3) yes
C9 . C10 H101 . 128.1 no
N11 . C10 H101 . 124.9 no
C10 . N11 C7 . 111.2(3) yes
C10 . N11 C12 . 123.6(3) yes
C7 . N11 C12 . 125.0(3) yes
N11 . C12 C13 . 118.3(3) yes
N11 . C12 C17 . 119.2(3) yes
C13 . C12 C17 . 122.5(3) yes
C12 . C13 C14 . 117.5(4) yes
C12 . C13 C20 . 122.2(4) yes
C14 . C13 C20 . 120.3(4) yes
C13 . C14 C15 . 121.9(4) yes
C13 . C14 H141 . 118.8 no
C15 . C14 H141 . 119.4 no
C14 . C15 C16 . 118.4(4) yes
C14 . C15 C19 . 120.8(4) yes
C16 . C15 C19 . 120.8(4) yes
C15 . C16 C17 . 122.4(4) yes
C15 . C16 H161 . 119.0 no
C17 . C16 H161 . 118.7 no
C12 . C17 C16 . 117.3(4) yes
C12 . C17 C18 . 122.1(4) yes
C16 . C17 C18 . 120.6(4) yes
C17 . C18 H181 . 109.9 no
C17 . C18 H182 . 110.1 no
H181 . C18 H182 . 108.7 no
C17 . C18 H183 . 110.4 no
H181 . C18 H183 . 108.8 no
H182 . C18 H183 . 108.9 no
C15 . C19 H191 . 108.1 no
C15 . C19 H192 . 110.4 no
H191 . C19 H192 . 109.0 no
C15 . C19 H193 . 108.5 no
H191 . C19 H193 . 109.7 no
H192 . C19 H193 . 111.1 no
C13 . C20 H201 . 107.4 no
C13 . C20 H202 . 110.2 no
H201 . C20 H202 . 109.2 no
C13 . C20 H203 . 111.3 no
H201 . C20 H203 . 109.5 no
H202 . C20 H203 . 109.2 no
N8 . C21 C22 . 118.9(4) yes
N8 . C21 C28 . 118.4(4) yes
C22 . C21 C28 . 122.6(4) yes
C21 . C22 C23 . 122.0(4) yes
C21 . C22 C24 . 117.4(5) yes
C23 . C22 C24 . 120.6(4) yes
C22 . C23 H231 . 108.6 no
C22 . C23 H232 . 111.9 no
H231 . C23 H232 . 107.4 no
C22 . C23 H233 . 110.4 no
H231 . C23 H233 . 108.3 no
H232 . C23 H233 . 110.0 no
C22 . C24 C25 . 122.6(5) yes
C22 . C24 H241 . 118.8 no
C25 . C24 H241 . 118.6 no
C24 . C25 C26 . 121.6(7) yes
C24 . C25 C27 . 118.2(5) yes
C26 . C25 C27 . 120.2(7) yes
C25 . C26 H261 . 110.1 no
C25 . C26 H262 . 108.1 no
H261 . C26 H262 . 110.0 no
C25 . C26 H263 . 108.6 no
H261 . C26 H263 . 110.2 no
H262 . C26 H263 . 109.8 no
C25 . C27 C28 . 122.2(5) yes
C25 . C27 H271 . 119.1 no
C28 . C27 H271 . 118.7 no
C27 . C28 C21 . 116.9(5) yes
C27 . C28 C29 . 122.1(5) yes
C21 . C28 C29 . 121.0(4) yes
C28 . C29 H291 . 109.0 no
C28 . C29 H292 . 108.1 no
H291 . C29 H292 . 108.0 no
C28 . C29 H293 . 110.4 no
H291 . C29 H293 . 110.1 no
H292 . C29 H293 . 111.1 no
F30 . C31 F32 . 106.7(3) yes
F30 . C31 F33 . 105.7(4) yes
F32 . C31 F33 . 104.6(4) yes
F30 . C31 C34 . 113.2(4) yes
F32 . C31 C34 . 113.0(3) yes
F33 . C31 C34 . 112.9(3) yes
C31 . C34 C35 . 118.2(3) yes
C31 . C34 C39 . 121.1(3) yes
C35 . C34 C39 . 120.7(3) yes
C34 . C35 C36 . 122.3(3) yes
C34 . C35 H351 . 118.1 no
C36 . C35 H351 . 119.6 no
C35 . C36 C37 . 115.5(3) yes
C35 . C36 B44 . 121.0(3) yes
C37 . C36 B44 . 123.3(3) yes
C36 . C37 C38 . 122.4(4) yes
C36 . C37 H371 . 119.3 no
C38 . C37 H371 . 118.3 no
C37 . C38 C39 . 120.8(4) yes
C37 . C38 C40 . 118.9(4) yes
C39 . C38 C40 . 120.4(4) yes
C38 . C39 C34 . 118.2(3) yes
C38 . C39 H391 . 120.3 no
C34 . C39 H391 . 121.5 no
C38 . C40 F410 . 116.0(4) yes
C38 . C40 F420 . 110.8(4) yes
F410 . C40 F420 . 105.49(6) yes
C38 . C40 F430 . 112.8(4) yes
F410 . C40 F430 . 105.47(6) yes
F420 . C40 F430 . 105.45(6) yes
C38 . C40 F411 . 110.5(4) yes
C38 . C40 F421 . 117.7(4) yes
F411 . C40 F421 . 105.49(6) yes
C38 . C40 F431 . 111.4(5) yes
F411 . C40 F431 . 105.46(6) yes
F421 . C40 F431 . 105.48(6) yes
C45 3_656 B44 C36 . 104.57(16) yes
C45 3_656 B44 C36 3_656 112.14(17) yes
C36 . B44 C36 3_656 111.1(4) yes
C45 3_656 B44 C45 . 112.5(4) yes
C36 . B44 C45 . 112.14(17) yes
C36 3_656 B44 C45 . 104.57(16) yes
B44 . C45 C46 . 122.4(3) yes
B44 . C45 C50 . 122.3(3) yes
C46 . C45 C50 . 115.1(3) yes
C45 . C46 C47 . 122.4(3) yes
C45 . C46 H461 . 119.3 no
C47 . C46 H461 . 118.3 no
C46 . C47 C48 . 120.8(3) yes
C46 . C47 C55 . 120.3(4) yes
C48 . C47 C55 . 118.9(4) yes
C47 . C48 C49 . 117.6(3) yes
C47 . C48 H481 . 121.5 no
C49 . C48 H481 . 120.9 no
C48 . C49 C50 . 121.4(3) yes
C48 . C49 C51 . 119.5(3) yes
C50 . C49 C51 . 119.1(3) yes
C45 . C50 C49 . 122.6(3) yes
C45 . C50 H501 . 118.0 no
C49 . C50 H501 . 119.4 no
C49 . C51 F520 . 113.2(4) yes
C49 . C51 F530 . 109.0(4) yes
F520 . C51 F530 . 105.43(6) yes
C49 . C51 F540 . 117.4(4) yes
F520 . C51 F540 . 105.48(6) yes
F530 . C51 F540 . 105.51(6) yes
C49 . C51 F521 . 114.0(4) yes
C49 . C51 F531 . 115.5(3) yes
F521 . C51 F531 . 105.53(6) yes
C49 . C51 F541 . 110.1(3) yes
F521 . C51 F541 . 105.45(6) yes
F531 . C51 F541 . 105.44(6) yes
C47 . C55 F56 . 112.9(4) yes
C47 . C55 F57 . 113.4(4) yes
F56 . C55 F57 . 107.6(5) yes
C47 . C55 F58 . 111.9(4) yes
F56 . C55 F58 . 104.8(4) yes
F57 . C55 F58 . 105.5(4) yes

loop_
_geom_bond_atom_site_label_1
_geom_bond_atom_site_label_2
_geom_bond_site_symmetry_2
_geom_bond_distance
_geom_bond_publ_flag
Ir1 C7 3_655 2.061(3) yes
Ir1 N2 . 1.840(6) yes
Ir1 O4 . 2.128(5) yes
Ir1 C7 . 2.061(3) yes
N2 N3 . 1.109(8) yes
O4 C5 3_655 1.438(7) yes
O4 C5 . 1.438(7) yes
C5 C6 . 1.513(9) yes
C5 H51 . 1.000 no
C5 H52 . 1.002 no
C6 C6 3_655 1.482(17) yes
C6 H61 . 0.996 no
C6 H62 . 1.007 no
C7 N8 . 1.362(4) yes
C7 N11 . 1.358(4) yes
N8 C9 . 1.390(5) yes
N8 C21 . 1.445(5) yes
C9 C10 . 1.327(6) yes
C9 H91 . 0.934 no
C10 N11 . 1.388(5) yes
C10 H101 . 0.921 no
N11 C12 . 1.442(5) yes
C12 C13 . 1.395(5) yes
C12 C17 . 1.400(5) yes
C13 C14 . 1.393(6) yes
C13 C20 . 1.508(6) yes
C14 C15 . 1.398(6) yes
C14 H141 . 0.935 no
C15 C16 . 1.380(6) yes
C15 C19 . 1.510(6) yes
C16 C17 . 1.392(5) yes
C16 H161 . 0.932 no
C17 C18 . 1.502(6) yes
C18 H181 . 0.974 no
C18 H182 . 0.980 no
C18 H183 . 0.971 no
C19 H191 . 0.960 no
C19 H192 . 0.967 no
C19 H193 . 0.954 no
C20 H201 . 0.946 no
C20 H202 . 0.964 no
C20 H203 . 0.953 no
C21 C22 . 1.382(6) yes
C21 C28 . 1.388(6) yes
C22 C23 . 1.515(7) yes
C22 C24 . 1.391(6) yes
C23 H231 . 0.971 no
C23 H232 . 0.974 no
C23 H233 . 0.979 no
C24 C25 . 1.364(9) yes
C24 H241 . 0.929 no
C25 C26 . 1.524(8) yes
C25 C27 . 1.382(10) yes
C26 H261 . 0.964 no
C26 H262 . 0.958 no
C26 H263 . 0.958 no
C27 C28 . 1.398(7) yes
C27 H271 . 0.917 no
C28 C29 . 1.506(8) yes
C29 H291 . 0.967 no
C29 H292 . 0.967 no
C29 H293 . 0.977 no
F30 C31 . 1.339(5) yes
C31 F32 . 1.335(5) yes
C31 F33 . 1.327(5) yes
C31 C34 . 1.489(5) yes
C34 C35 . 1.393(5) yes
C34 C39 . 1.382(6) yes
C35 C36 . 1.403(5) yes
C35 H351 . 0.945 no
C36 C37 . 1.396(5) yes
C36 B44 . 1.639(4) yes
C37 C38 . 1.393(5) yes
C37 H371 . 0.922 no
C38 C39 . 1.385(6) yes
C38 C40 . 1.491(5) yes
C39 H391 . 0.911 no
C40 F410 . 1.303(5) yes
C40 F420 . 1.336(5) yes
C40 F430 . 1.319(5) yes
C40 F411 . 1.322(5) yes
C40 F421 . 1.306(5) yes
C40 F431 . 1.321(5) yes
B44 C45 3_656 1.646(4) yes
B44 C45 . 1.646(4) yes
C45 C46 . 1.405(5) yes
C45 C50 . 1.398(5) yes
C46 C47 . 1.393(5) yes
C46 H461 . 0.946 no
C47 C48 . 1.392(6) yes
C47 C55 . 1.495(6) yes
C48 C49 . 1.379(5) yes
C48 H481 . 0.949 no
C49 C50 . 1.386(5) yes
C49 C51 . 1.493(4) yes
C50 H501 . 0.953 no
C51 F520 . 1.318(5) yes
C51 F530 . 1.336(5) yes
C51 F540 . 1.299(5) yes
C51 F521 . 1.313(5) yes
C51 F531 . 1.314(5) yes
C51 F541 . 1.336(5) yes
C55 F56 . 1.332(6) yes
C55 F57 . 1.323(6) yes
C55 F58 . 1.338(6) yes
